data_4311817
loop_
_publ_author_name
'Javier A. Cabeza'
'Ignacio del R\'io'
'Pablo Garc\'ia-\'Alvarez'
'Daniel Miguel'
'V\'ictor Riera'

_publ_contact_author_address
;
      Departamento de Qu\'imica Org\'anica e Inorg\'anica 
      Facultad de Qu\'imica 
      Universidad de Oviedo 
      33071 Oviedo 
      Spain 
;
_publ_contact_author_email jac@fq.uniovi.es
_publ_contact_author_fax '+34 985 103446'
_publ_contact_author_name 'Javier A. Cabeza'
_publ_contact_author_phone '+34 985 103501'
_publ_section_title
;
 Hexaruthenium Carbonyl Cluster Complexes with Basal Edge-Bridged Square
 Pyramidal Metallic Skeleton: Efficient Synthesis of 2-Imidopyridine
 Derivatives and Determination of Their Reactive Sites in Carbonyl
 Substitution Reactions
;
_journal_name_full 'Inorganic Chemistry'
_journal_page_first 5450
_journal_page_last 5458
_journal_paper_doi 10.1021/ic0492789
_journal_volume 43
_journal_year 2004
_chemical_formula_sum 'C48.5 H34 N2 O14 P2 Ru6'
_chemical_formula_weight 1537.14
_chemical_name_systematic
; 
 ? 
;
_space_group_IT_number 14
_symmetry_cell_setting monoclinic
_symmetry_space_group_name_Hall '-P 2yn'
_symmetry_space_group_name_H-M 'P 1 21/n 1'
_atom_sites_solution_hydrogens geom
_atom_sites_solution_primary direct
_atom_sites_solution_secondary difmap
_audit_creation_method SHELXL-97
_cell_angle_alpha 90.00
_cell_angle_beta 95.471(5)
_cell_angle_gamma 90.00
_cell_formula_units_Z 4
_cell_length_a 11.354(3)
_cell_length_b 23.584(6)
_cell_length_c 20.941(5)
_cell_measurement_temperature 299(2)
_cell_volume 5582(2)
_computing_cell_refinement 'Bruker SMART'
_computing_data_collection 'Bruker SMART'
_computing_data_reduction 'Bruker SHELXTL'
_computing_molecular_graphics 'Bruker SHELXTL'
_computing_publication_material 'Bruker SHELXTL'
_computing_structure_refinement 'SHELXL-97 (Sheldrick, 1997)'
_computing_structure_solution 'SHELXS-97 (Sheldrick, 1990)'
_diffrn_ambient_temperature 299(2)
_diffrn_measured_fraction_theta_full 0.939
_diffrn_measured_fraction_theta_max 0.939
_diffrn_measurement_device_type 'CCD area detector'
_diffrn_measurement_method 'phi and omega scans'
_diffrn_radiation_monochromator graphite
_diffrn_radiation_source 'fine-focus sealed tube'
_diffrn_radiation_type MoK\a
_diffrn_radiation_wavelength 0.71073
_diffrn_reflns_av_R_equivalents 0.0326
_diffrn_reflns_av_sigmaI/netI 0.0252
_diffrn_reflns_limit_h_max 12
_diffrn_reflns_limit_h_min -12
_diffrn_reflns_limit_k_max 25
_diffrn_reflns_limit_k_min -26
_diffrn_reflns_limit_l_max 23
_diffrn_reflns_limit_l_min -17
_diffrn_reflns_number 20435
_diffrn_reflns_theta_full 23.49
_diffrn_reflns_theta_max 23.49
_diffrn_reflns_theta_min 1.30
_exptl_absorpt_coefficient_mu 1.701
_exptl_absorpt_correction_T_max 1.000000
_exptl_absorpt_correction_T_min 0.805349
_exptl_absorpt_correction_type SADABS
_exptl_crystal_colour BLACK
_exptl_crystal_density_diffrn 1.829
_exptl_crystal_density_method 'not measured'
_exptl_crystal_description PRISM
_exptl_crystal_F_000 2980
_exptl_crystal_size_max 0.25
_exptl_crystal_size_mid 0.37
_exptl_crystal_size_min 0.48
_refine_diff_density_max 1.587
_refine_diff_density_min -1.137
_refine_diff_density_rms 0.239
_refine_ls_extinction_coef 0.00052(3)
_refine_ls_extinction_expression Fc^*^=kFc[1+0.001xFc^2^\l^3^/sin(2\q)]^-1/4^
_refine_ls_extinction_method SHELXL
_refine_ls_goodness_of_fit_ref 1.240
_refine_ls_hydrogen_treatment mixed
_refine_ls_matrix_type full
_refine_ls_number_parameters 647
_refine_ls_number_reflns 7755
_refine_ls_number_restraints 7
_refine_ls_restrained_S_all 1.240
_refine_ls_R_factor_all 0.0997
_refine_ls_R_factor_gt 0.0729
_refine_ls_shift/su_max 0.000
_refine_ls_shift/su_mean 0.000
_refine_ls_structure_factor_coef Fsqd
_refine_ls_weighting_details 'calc w=1/[\s^2^(Fo^2^)+(0.0212P)^2^+124.7108P] where P=(Fo^2^+2Fc^2^)/3'
_refine_ls_weighting_scheme calc
_refine_ls_wR_factor_gt 0.1494
_refine_ls_wR_factor_ref 0.1650
_reflns_number_gt 6477
_reflns_number_total 7755
_reflns_threshold_expression >2sigma(I)
_cod_data_source_file ic0492789si20040603_085619_6.cif
_cod_data_source_block 8_(pg50f1am)
_cod_depositor_comments
;
The following automatic conversions were performed:
'_symmetry_cell_setting' value 'Monoclinic' changed to 'monoclinic'
according to '/home/saulius/struct/CIF-dictionaries/cif_core.dic'
dictionary named 'cif_core.dic' version 2.4.1 from 2010-06-29.

Automatic conversion script
Id: cif_fix_enum 1527 2010-12-29 10:47:43Z saulius 
;
_cod_original_cell_volume 5582(3)
_cod_original_formula_sum 'C48.50 H34 N2 O14 P2 Ru6'
_cod_database_code 4311817

loop_
_symmetry_equiv_pos_as_xyz
'x, y, z'
'-x+1/2, y+1/2, -z+1/2'
'-x, -y, -z'
'x-1/2, -y-1/2, z-1/2'

loop_
_atom_site_label
_atom_site_type_symbol
_atom_site_fract_x
_atom_site_fract_y
_atom_site_fract_z
_atom_site_U_iso_or_equiv
_atom_site_adp_type
_atom_site_occupancy
_atom_site_symmetry_multiplicity
_atom_site_calc_flag
_atom_site_refinement_flags
_atom_site_disorder_assembly
_atom_site_disorder_group
Ru1 Ru 0.56428(9) 0.07336(4) 0.31895(5) 0.0404(3) Uani 1 1 d . . .
Ru2 Ru 0.74958(8) 0.02288(4) 0.26056(4) 0.0323(2) Uani 1 1 d . . .
Ru3 Ru 0.54792(10) -0.03603(4) 0.27093(5) 0.0459(3) Uani 1 1 d . . .
Ru4 Ru 0.73042(10) 0.11818(4) 0.40967(5) 0.0444(3) Uani 1 1 d . . .
Ru5 Ru 0.90957(9) 0.06228(4) 0.35735(5) 0.0398(3) Uani 1 1 d . . .
Ru6 Ru 0.76201(9) 0.14364(4) 0.27776(5) 0.0355(3) Uani 1 1 d . . .
P1 P 0.7842(3) 0.02852(12) 0.15529(14) 0.0319(7) Uani 1 1 d . . .
P2 P 0.7591(3) 0.15661(12) 0.16567(14) 0.0316(6) Uani 1 1 d . . .
N1 N 0.7233(8) 0.0317(4) 0.3619(4) 0.037(2) Uani 1 1 d . . .
N2 N 0.6312(10) -0.0573(4) 0.3674(5) 0.045(3) Uani 1 1 d . . .
C101 C 0.4554(14) 0.0343(6) 0.3657(8) 0.064(4) Uani 1 1 d . . .
O101 O 0.3807(12) 0.0171(5) 0.3947(8) 0.107(5) Uani 1 1 d . . .
C102 C 0.4412(12) 0.1089(6) 0.2698(7) 0.055(4) Uani 1 1 d . . .
O102 O 0.3661(10) 0.1311(5) 0.2378(6) 0.082(3) Uani 1 1 d . . .
C200 C 0.5518(13) 0.1362(6) 0.3904(6) 0.053(4) Uani 1 1 d . . .
O200 O 0.4803(10) 0.1645(5) 0.4084(5) 0.079(3) Uani 1 1 d . . .
C202 C 0.8266(14) -0.0459(6) 0.2670(6) 0.053(4) Uani 1 1 d . . .
O202 O 0.8771(10) -0.0882(4) 0.2724(5) 0.072(3) Uani 1 1 d . . .
C301 C 0.5929(16) -0.1027(7) 0.2287(8) 0.067(4) Uani 1 1 d . . .
O301 O 0.6202(15) -0.1426(5) 0.2044(8) 0.112(5) Uani 1 1 d . . .
C302 C 0.5036(11) 0.0010(7) 0.1926(7) 0.053(3) Uani 1 1 d . . .
O302 O 0.4718(9) 0.0232(5) 0.1459(5) 0.068(3) Uani 1 1 d . . .
C303 C 0.3883(16) -0.0608(7) 0.2786(8) 0.073(5) Uani 1 1 d . . .
O303 O 0.2927(12) -0.0734(7) 0.2814(8) 0.115(5) Uani 1 1 d . . .
C400 C 0.9197(14) 0.1076(6) 0.4356(6) 0.058(4) Uani 1 1 d . . .
O400 O 0.9835(10) 0.1266(5) 0.4765(5) 0.078(3) Uani 1 1 d . . .
C401 C 0.7028(16) 0.1000(7) 0.4955(8) 0.068(4) Uani 1 1 d . . .
O401 O 0.6864(14) 0.0947(6) 0.5477(6) 0.104(5) Uani 1 1 d . . .
C402 C 0.7594(16) 0.1927(6) 0.4323(7) 0.067(5) Uani 1 1 d . . .
O402 O 0.7726(14) 0.2391(5) 0.4465(6) 0.097(4) Uani 1 1 d . . .
C501 C 0.9929(13) -0.0028(7) 0.3915(7) 0.057(4) Uani 1 1 d . . .
O501 O 1.0476(13) -0.0398(6) 0.4106(7) 0.108(5) Uani 1 1 d . . .
C502 C 1.0518(15) 0.0878(6) 0.3368(7) 0.058(4) Uani 1 1 d . . .
O502 O 1.1456(12) 0.1054(7) 0.3261(7) 0.102(4) Uani 1 1 d . . .
C601 C 0.8875(15) 0.1937(7) 0.3032(7) 0.060(4) Uani 1 1 d . . .
O601 O 0.9617(11) 0.2246(5) 0.3180(6) 0.091(4) Uani 1 1 d . . .
C602 C 0.6584(13) 0.2033(6) 0.2860(7) 0.052(3) Uani 1 1 d . . .
O602 O 0.5949(12) 0.2412(5) 0.2905(6) 0.089(4) Uani 1 1 d . . .
C1 C 0.7085(10) -0.0160(5) 0.3967(5) 0.033(3) Uani 1 1 d . . .
C2 C 0.7597(14) -0.0265(6) 0.4573(6) 0.056(4) Uani 1 1 d . . .
H2 H 0.8092 0.0008 0.4773 0.067 Uiso 1 1 calc R . .
C3 C 0.7410(17) -0.0765(7) 0.4903(7) 0.069(5) Uani 1 1 d . . .
H3 H 0.7767 -0.0826 0.5316 0.082 Uiso 1 1 calc R . .
C4 C 0.6673(15) -0.1166(7) 0.4596(8) 0.069(5) Uani 1 1 d . . .
H4 H 0.6543 -0.1506 0.4804 0.082 Uiso 1 1 calc R . .
C5 C 0.6121(13) -0.1074(5) 0.3981(7) 0.051(4) Uani 1 1 d . . .
C6 C 0.5301(13) -0.1516(6) 0.3684(9) 0.073(5) Uani 1 1 d . . .
H6A H 0.4500 -0.1383 0.3671 0.109 Uiso 1 1 calc R . .
H6B H 0.5383 -0.1857 0.3935 0.109 Uiso 1 1 calc R . .
H6C H 0.5493 -0.1594 0.3256 0.109 Uiso 1 1 calc R . .
C10 C 0.7156(11) 0.0933(5) 0.1185(5) 0.035(3) Uani 1 1 d . . .
H10A H 0.7392 0.0976 0.0755 0.043 Uiso 1 1 calc R . .
H10B H 0.6302 0.0894 0.1153 0.043 Uiso 1 1 calc R . .
C11 C 0.7366(11) -0.0287(5) 0.1002(6) 0.036(3) Uani 1 1 d . . .
C12 C 0.7953(12) -0.0804(6) 0.1102(7) 0.054(4) Uani 1 1 d . . .
H12 H 0.8555 -0.0835 0.1434 0.065 Uiso 1 1 calc R . .
C13 C 0.7664(17) -0.1267(7) 0.0725(8) 0.072(5) Uani 1 1 d . . .
H13 H 0.8063 -0.1608 0.0807 0.086 Uiso 1 1 calc R . .
C14 C 0.6791(15) -0.1232(6) 0.0226(8) 0.067(4) Uani 1 1 d . . .
H14 H 0.6580 -0.1549 -0.0024 0.080 Uiso 1 1 calc R . .
C15 C 0.6235(15) -0.0722(7) 0.0101(7) 0.068(4) Uani 1 1 d . . .
H15 H 0.5666 -0.0691 -0.0247 0.081 Uiso 1 1 calc R . .
C16 C 0.6512(11) -0.0243(6) 0.0494(6) 0.048(3) Uani 1 1 d . . .
H16 H 0.6119 0.0098 0.0409 0.057 Uiso 1 1 calc R . .
C21 C 0.9380(11) 0.0349(5) 0.1382(6) 0.037(3) Uani 1 1 d . . .
C22 C 1.0298(11) 0.0274(6) 0.1850(6) 0.045(3) Uani 1 1 d . . .
H22 H 1.0136 0.0180 0.2264 0.054 Uiso 1 1 calc R . .
C23 C 1.1468(12) 0.0336(8) 0.1715(8) 0.071(5) Uani 1 1 d . . .
H23 H 1.2075 0.0289 0.2041 0.085 Uiso 1 1 calc R . .
C24 C 1.1743(14) 0.0467(7) 0.1100(8) 0.070(4) Uani 1 1 d . . .
H24 H 1.2525 0.0513 0.1011 0.084 Uiso 1 1 calc R . .
C25 C 1.0803(15) 0.0527(7) 0.0613(7) 0.064(4) Uani 1 1 d . . .
H25 H 1.0960 0.0606 0.0195 0.077 Uiso 1 1 calc R . .
C26 C 0.9660(11) 0.0470(6) 0.0759(6) 0.047(3) Uani 1 1 d . . .
H26 H 0.9049 0.0513 0.0434 0.056 Uiso 1 1 calc R . .
C31 C 0.8898(10) 0.1802(5) 0.1293(6) 0.036(3) Uani 1 1 d . . .
C32 C 0.8823(11) 0.1961(6) 0.0657(6) 0.046(3) Uani 1 1 d . . .
H32 H 0.8092 0.1966 0.0416 0.055 Uiso 1 1 calc R . .
C33 C 0.9838(13) 0.2113(6) 0.0374(7) 0.056(4) Uani 1 1 d . . .
H33 H 0.9782 0.2214 -0.0057 0.067 Uiso 1 1 calc R . .
C34 C 1.0907(13) 0.2115(7) 0.0723(9) 0.066(4) Uani 1 1 d . . .
H34 H 1.1577 0.2237 0.0539 0.080 Uiso 1 1 calc R . .
C35 C 1.0995(12) 0.1937(7) 0.1348(8) 0.065(4) Uani 1 1 d . . .
H35 H 1.1738 0.1911 0.1575 0.078 Uiso 1 1 calc R . .
C36 C 1.0009(12) 0.1797(6) 0.1647(7) 0.052(3) Uani 1 1 d . . .
H36 H 1.0078 0.1699 0.2079 0.062 Uiso 1 1 calc R . .
C41 C 0.6466(9) 0.2078(5) 0.1362(5) 0.032(3) Uani 1 1 d . . .
C42 C 0.5270(11) 0.1930(6) 0.1268(7) 0.056(4) Uani 1 1 d . . .
H42 H 0.5043 0.1554 0.1303 0.067 Uiso 1 1 calc R . .
C43 C 0.4420(16) 0.2347(8) 0.1121(9) 0.080(5) Uani 1 1 d . . .
H43 H 0.3626 0.2246 0.1061 0.096 Uiso 1 1 calc R . .
C44 C 0.4735(15) 0.2904(7) 0.1065(8) 0.067(4) Uani 1 1 d . . .
H44 H 0.4158 0.3177 0.0957 0.080 Uiso 1 1 calc R . .
C45 C 0.5889(15) 0.3059(7) 0.1168(8) 0.070(5) Uani 1 1 d . . .
H45 H 0.6106 0.3438 0.1138 0.085 Uiso 1 1 calc R . .
C46 C 0.6738(13) 0.2646(5) 0.1316(7) 0.054(4) Uani 1 1 d . . .
H46 H 0.7526 0.2756 0.1388 0.065 Uiso 1 1 calc R . .
H100 H 0.672(15) 0.092(7) 0.258(8) 0.100 Uiso 1 1 d . . .
H200 H 0.844(15) 0.081(7) 0.266(8) 0.100 Uiso 1 1 d . . .
C91 C 0.346(2) 0.8513(11) 0.0691(12) 0.099(13) Uiso 0.50 1 d PGD . .
H91 H 0.4101 0.8584 0.0460 0.119 Uiso 0.50 1 calc PR . .
C92 C 0.276(3) 0.8960(9) 0.0876(14) 0.096(12) Uiso 0.50 1 d PGD . .
H92 H 0.2944 0.9330 0.0769 0.115 Uiso 0.50 1 calc PR . .
C93 C 0.180(2) 0.8852(11) 0.1223(14) 0.138(19) Uiso 0.50 1 d PGD . .
H93 H 0.1335 0.9151 0.1346 0.165 Uiso 0.50 1 calc PR . .
C94 C 0.153(2) 0.8297(13) 0.1384(14) 0.132(18) Uiso 0.50 1 d PGD . .
H94 H 0.0884 0.8225 0.1615 0.158 Uiso 0.50 1 calc PR . .
C95 C 0.222(2) 0.7849(10) 0.1199(13) 0.088(11) Uiso 0.50 1 d PGD . .
H95 H 0.2041 0.7479 0.1307 0.106 Uiso 0.50 1 calc PR . .
C96 C 0.319(2) 0.7957(10) 0.0853(12) 0.115(15) Uiso 0.50 1 d PGD . .
C97 C 0.383(4) 0.7477(15) 0.060(2) 0.20(3) Uiso 0.50 1 d PD . .
H97A H 0.3680 0.7465 0.0146 0.299 Uiso 0.50 1 calc PR . .
H97B H 0.3558 0.7131 0.0783 0.299 Uiso 0.50 1 calc PR . .
H97C H 0.4659 0.7522 0.0723 0.299 Uiso 0.50 1 calc PR . .

loop_
_atom_site_aniso_label
_atom_site_aniso_U_11
_atom_site_aniso_U_22
_atom_site_aniso_U_33
_atom_site_aniso_U_23
_atom_site_aniso_U_13
_atom_site_aniso_U_12
Ru1 0.0437(6) 0.0375(6) 0.0424(6) 0.0074(4) 0.0166(5) 0.0067(4)
Ru2 0.0375(5) 0.0305(5) 0.0298(5) 0.0016(4) 0.0080(4) 0.0014(4)
Ru3 0.0480(6) 0.0403(6) 0.0510(7) 0.0059(5) 0.0127(5) -0.0054(5)
Ru4 0.0668(7) 0.0380(6) 0.0300(5) 0.0004(4) 0.0126(5) 0.0104(5)
Ru5 0.0481(6) 0.0419(6) 0.0288(5) 0.0003(4) 0.0010(4) 0.0060(5)
Ru6 0.0443(6) 0.0319(5) 0.0307(5) 0.0014(4) 0.0064(4) 0.0030(4)
P1 0.0346(16) 0.0310(16) 0.0299(16) -0.0024(12) 0.0025(12) 0.0002(12)
P2 0.0347(16) 0.0314(15) 0.0291(16) 0.0022(12) 0.0051(12) -0.0006(12)
N1 0.039(6) 0.054(6) 0.020(5) 0.004(4) 0.010(4) 0.009(5)
N2 0.056(7) 0.038(6) 0.043(6) 0.018(5) 0.023(5) 0.004(5)
C101 0.057(9) 0.055(9) 0.085(12) 0.005(8) 0.035(9) 0.007(7)
O101 0.104(10) 0.073(8) 0.160(13) 0.010(8) 0.103(10) -0.005(7)
C102 0.035(7) 0.066(9) 0.067(10) 0.016(8) 0.019(7) 0.016(7)
O102 0.068(7) 0.084(8) 0.091(9) 0.024(7) -0.006(7) 0.013(6)
C200 0.070(9) 0.053(8) 0.041(8) 0.004(6) 0.025(7) 0.027(7)
O200 0.087(8) 0.090(8) 0.063(7) -0.015(6) 0.025(6) 0.038(7)
C202 0.076(10) 0.050(9) 0.038(8) -0.001(6) 0.026(7) 0.010(8)
O202 0.094(8) 0.044(6) 0.077(8) -0.003(5) 0.009(6) 0.029(6)
C301 0.093(12) 0.048(9) 0.062(10) -0.006(8) 0.023(9) -0.021(8)
O301 0.156(14) 0.057(8) 0.131(13) -0.029(8) 0.052(11) -0.011(8)
C302 0.036(7) 0.071(10) 0.052(9) -0.001(8) 0.008(6) -0.003(7)
O302 0.063(7) 0.093(8) 0.046(6) 0.018(6) 0.001(5) -0.015(6)
C303 0.069(11) 0.075(11) 0.078(12) 0.028(9) 0.022(9) -0.008(9)
O303 0.069(9) 0.139(13) 0.137(13) 0.049(10) 0.019(8) -0.029(9)
C400 0.079(10) 0.060(9) 0.032(7) -0.010(7) -0.008(7) 0.007(8)
O400 0.077(8) 0.097(9) 0.057(7) -0.032(6) -0.013(6) 0.013(7)
C401 0.087(12) 0.062(10) 0.059(11) 0.015(8) 0.022(9) 0.014(9)
O401 0.149(13) 0.105(11) 0.061(8) 0.007(7) 0.036(8) 0.030(9)
C402 0.110(14) 0.045(9) 0.049(9) 0.010(7) 0.028(9) 0.021(9)
O402 0.162(14) 0.042(7) 0.089(9) -0.018(6) 0.015(9) 0.016(7)
C501 0.049(8) 0.057(9) 0.063(10) -0.012(7) -0.007(7) -0.002(7)
O501 0.110(11) 0.074(8) 0.137(13) 0.035(8) -0.010(9) 0.052(8)
C502 0.072(11) 0.055(9) 0.044(8) 0.008(7) -0.006(7) -0.002(8)
O502 0.077(9) 0.131(12) 0.097(10) -0.001(9) 0.003(8) -0.030(9)
C601 0.075(10) 0.065(10) 0.039(8) -0.006(7) 0.003(7) -0.005(9)
O601 0.090(9) 0.075(8) 0.104(10) -0.010(7) -0.018(7) -0.040(7)
C602 0.057(8) 0.046(8) 0.056(9) 0.005(6) 0.022(7) 0.008(7)
O602 0.103(10) 0.073(8) 0.097(9) 0.013(7) 0.035(8) 0.041(7)
C1 0.033(6) 0.040(7) 0.029(6) 0.006(5) 0.017(5) 0.016(5)
C2 0.087(11) 0.048(8) 0.034(7) 0.008(6) 0.015(7) 0.023(7)
C3 0.109(14) 0.058(10) 0.043(9) 0.017(7) 0.027(9) 0.040(10)
C4 0.093(12) 0.049(9) 0.071(11) 0.041(8) 0.041(10) 0.018(9)
C5 0.064(9) 0.034(7) 0.059(9) 0.018(6) 0.026(7) 0.009(6)
C6 0.053(9) 0.046(9) 0.119(15) 0.036(9) 0.011(9) -0.004(7)
C10 0.047(7) 0.037(6) 0.021(6) 0.006(5) -0.007(5) 0.010(5)
C11 0.045(7) 0.030(6) 0.036(7) -0.001(5) 0.015(5) 0.003(5)
C12 0.051(8) 0.055(9) 0.052(8) -0.013(7) -0.015(7) -0.003(7)
C13 0.097(13) 0.052(9) 0.069(11) -0.008(8) 0.016(10) -0.003(9)
C14 0.085(11) 0.044(9) 0.071(11) -0.030(8) 0.007(9) -0.012(8)
C15 0.072(10) 0.081(12) 0.048(9) -0.025(8) -0.003(8) -0.008(9)
C16 0.038(7) 0.060(8) 0.040(7) -0.001(6) -0.021(6) -0.006(6)
C21 0.047(7) 0.033(6) 0.033(7) 0.001(5) 0.010(5) 0.004(5)
C22 0.040(7) 0.054(8) 0.041(7) 0.002(6) 0.001(6) 0.005(6)
C23 0.027(7) 0.109(14) 0.074(11) 0.009(10) -0.010(7) 0.007(8)
C24 0.052(9) 0.085(12) 0.075(12) -0.005(9) 0.021(8) -0.010(8)
C25 0.085(12) 0.066(10) 0.046(9) -0.004(7) 0.029(8) 0.005(8)
C26 0.045(8) 0.068(9) 0.027(7) 0.012(6) 0.000(6) 0.005(6)
C31 0.042(7) 0.029(6) 0.038(7) 0.007(5) 0.005(5) -0.007(5)
C32 0.040(7) 0.060(8) 0.038(7) -0.001(6) 0.007(6) -0.014(6)
C33 0.072(10) 0.052(8) 0.048(8) 0.006(7) 0.023(7) -0.014(7)
C34 0.039(8) 0.070(10) 0.096(13) 0.002(9) 0.035(8) -0.002(7)
C35 0.028(7) 0.096(12) 0.072(11) 0.004(9) 0.006(7) -0.004(7)
C36 0.047(8) 0.062(9) 0.047(8) -0.003(7) 0.008(6) -0.008(7)
C41 0.030(6) 0.039(7) 0.028(6) 0.004(5) 0.003(5) 0.008(5)
C42 0.039(7) 0.053(8) 0.072(10) -0.008(7) -0.007(7) 0.008(6)
C43 0.067(11) 0.084(13) 0.088(13) -0.016(10) -0.003(9) 0.017(10)
C44 0.065(10) 0.054(10) 0.080(11) 0.001(8) -0.004(8) 0.020(8)
C45 0.082(12) 0.047(9) 0.083(12) 0.014(8) 0.010(9) 0.016(8)
C46 0.055(8) 0.027(7) 0.081(10) 0.008(6) 0.012(7) 0.000(6)

loop_
_atom_type_symbol
_atom_type_description
_atom_type_scat_dispersion_real
_atom_type_scat_dispersion_imag
_atom_type_scat_source
C C 0.0033 0.0016 'International Tables Vol C Tables 4.2.6.8 and 6.1.1.4'
H H 0.0000 0.0000 'International Tables Vol C Tables 4.2.6.8 and 6.1.1.4'
N N 0.0061 0.0033 'International Tables Vol C Tables 4.2.6.8 and 6.1.1.4'
O O 0.0106 0.0060 'International Tables Vol C Tables 4.2.6.8 and 6.1.1.4'
P P 0.1023 0.0942 'International Tables Vol C Tables 4.2.6.8 and 6.1.1.4'
Ru Ru -1.2594 0.8363 'International Tables Vol C Tables 4.2.6.8 and 6.1.1.4'

loop_
_geom_angle_atom_site_label_1
_geom_angle_atom_site_label_2
_geom_angle_atom_site_label_3
_geom_angle
_geom_angle_site_symmetry_1
_geom_angle_site_symmetry_3
_geom_angle_publ_flag
C102 Ru1 C101 90.7(7) . . ?
C102 Ru1 C200 88.8(6) . . ?
C101 Ru1 C200 83.3(6) . . ?
C102 Ru1 N1 170.4(5) . . ?
C101 Ru1 N1 97.1(5) . . ?
C200 Ru1 N1 97.6(5) . . ?
C102 Ru1 Ru4 129.7(5) . . ?
C101 Ru1 Ru4 105.5(5) . . ?
C200 Ru1 Ru4 48.2(4) . . ?
N1 Ru1 Ru4 53.2(3) . . ?
C102 Ru1 Ru3 101.4(5) . . ?
C101 Ru1 Ru3 73.1(5) . . ?
C200 Ru1 Ru3 154.3(4) . . ?
N1 Ru1 Ru3 75.7(3) . . ?
Ru4 Ru1 Ru3 128.70(5) . . ?
C102 Ru1 Ru2 120.5(4) . . ?
C101 Ru1 Ru2 125.2(4) . . ?
C200 Ru1 Ru2 135.2(4) . . ?
N1 Ru1 Ru2 50.1(2) . . ?
Ru4 Ru1 Ru2 88.32(5) . . ?
Ru3 Ru1 Ru2 58.13(4) . . ?
C102 Ru1 Ru6 97.9(4) . . ?
C101 Ru1 Ru6 165.6(5) . . ?
C200 Ru1 Ru6 85.3(4) . . ?
N1 Ru1 Ru6 75.7(3) . . ?
Ru4 Ru1 Ru6 60.13(4) . . ?
Ru3 Ru1 Ru6 116.04(4) . . ?
Ru2 Ru1 Ru6 59.48(4) . . ?
C202 Ru2 N1 96.9(5) . . ?
C202 Ru2 P1 89.9(4) . . ?
N1 Ru2 P1 170.9(3) . . ?
C202 Ru2 Ru3 86.6(5) . . ?
N1 Ru2 Ru3 77.0(3) . . ?
P1 Ru2 Ru3 109.45(8) . . ?
C202 Ru2 Ru5 88.1(5) . . ?
N1 Ru2 Ru5 52.6(3) . . ?
P1 Ru2 Ru5 122.01(9) . . ?
Ru3 Ru2 Ru5 128.23(5) . . ?
C202 Ru2 Ru1 135.6(4) . . ?
N1 Ru2 Ru1 49.9(2) . . ?
P1 Ru2 Ru1 127.15(9) . . ?
Ru3 Ru2 Ru1 60.39(4) . . ?
Ru5 Ru2 Ru1 90.31(4) . . ?
C202 Ru2 Ru6 147.9(5) . . ?
N1 Ru2 Ru6 78.1(3) . . ?
P1 Ru2 Ru6 93.01(8) . . ?
Ru3 Ru2 Ru6 122.08(5) . . ?
Ru5 Ru2 Ru6 63.36(3) . . ?
Ru1 Ru2 Ru6 63.47(4) . . ?
C302 Ru3 C301 92.2(7) . . ?
C302 Ru3 C303 92.2(6) . . ?
C301 Ru3 C303 94.9(8) . . ?
C302 Ru3 N2 163.5(5) . . ?
C301 Ru3 N2 97.4(6) . . ?
C303 Ru3 N2 100.3(6) . . ?
C302 Ru3 Ru2 81.4(4) . . ?
C301 Ru3 Ru2 96.9(5) . . ?
C303 Ru3 Ru2 166.7(5) . . ?
N2 Ru3 Ru2 84.2(3) . . ?
C302 Ru3 Ru1 83.6(5) . . ?
C301 Ru3 Ru1 158.4(5) . . ?
C303 Ru3 Ru1 106.5(6) . . ?
N2 Ru3 Ru1 82.6(3) . . ?
Ru2 Ru3 Ru1 61.48(4) . . ?
C402 Ru4 C401 90.8(7) . . ?
C402 Ru4 C200 90.1(7) . . ?
C401 Ru4 C200 89.0(6) . . ?
C402 Ru4 C400 84.1(7) . . ?
C401 Ru4 C400 89.2(6) . . ?
C200 Ru4 C400 174.0(6) . . ?
C402 Ru4 N1 165.7(5) . . ?
C401 Ru4 N1 102.2(6) . . ?
C200 Ru4 N1 96.0(5) . . ?
C400 Ru4 N1 90.0(4) . . ?
C402 Ru4 Ru5 116.1(5) . . ?
C401 Ru4 Ru5 117.7(5) . . ?
C200 Ru4 Ru5 140.4(4) . . ?
C400 Ru4 Ru5 45.0(4) . . ?
N1 Ru4 Ru5 52.2(2) . . ?
C402 Ru4 Ru1 129.6(5) . . ?
C401 Ru4 Ru1 113.6(6) . . ?
C200 Ru4 Ru1 49.6(4) . . ?
C400 Ru4 Ru1 136.2(4) . . ?
N1 Ru4 Ru1 50.1(2) . . ?
Ru5 Ru4 Ru1 91.45(4) . . ?
C402 Ru4 Ru6 90.7(4) . . ?
C401 Ru4 Ru6 177.4(6) . . ?
C200 Ru4 Ru6 88.8(4) . . ?
C400 Ru4 Ru6 93.0(4) . . ?
N1 Ru4 Ru6 76.5(2) . . ?
Ru5 Ru4 Ru6 63.38(4) . . ?
Ru1 Ru4 Ru6 63.83(4) . . ?
C502 Ru5 C501 86.3(6) . . ?
C502 Ru5 C400 92.0(7) . . ?
C501 Ru5 C400 97.9(6) . . ?
C502 Ru5 N1 168.7(5) . . ?
C501 Ru5 N1 99.3(5) . . ?
C400 Ru5 N1 97.0(5) . . ?
C502 Ru5 Ru4 130.3(5) . . ?
C501 Ru5 Ru4 126.7(5) . . ?
C400 Ru5 Ru4 52.2(5) . . ?
N1 Ru5 Ru4 53.1(3) . . ?
C502 Ru5 Ru2 118.5(4) . . ?
C501 Ru5 Ru2 105.9(4) . . ?
C400 Ru5 Ru2 141.8(5) . . ?
N1 Ru5 Ru2 50.5(2) . . ?
Ru4 Ru5 Ru2 89.65(5) . . ?
C502 Ru5 Ru6 96.9(4) . . ?
C501 Ru5 Ru6 165.7(4) . . ?
C400 Ru5 Ru6 95.9(4) . . ?
N1 Ru5 Ru6 75.3(2) . . ?
Ru4 Ru5 Ru6 60.68(4) . . ?
Ru2 Ru5 Ru6 60.32(4) . . ?
C602 Ru6 C601 88.1(7) . . ?
C602 Ru6 P2 92.6(4) . . ?
C601 Ru6 P2 97.9(4) . . ?
C602 Ru6 Ru2 137.8(4) . . ?
C601 Ru6 Ru2 133.0(5) . . ?
P2 Ru6 Ru2 90.46(8) . . ?
C602 Ru6 Ru4 86.0(4) . . ?
C601 Ru6 Ru4 91.1(4) . . ?
P2 Ru6 Ru4 170.81(9) . . ?
Ru2 Ru6 Ru4 84.52(4) . . ?
C602 Ru6 Ru5 140.5(4) . . ?
C601 Ru6 Ru5 82.8(5) . . ?
P2 Ru6 Ru5 126.69(8) . . ?
Ru2 Ru6 Ru5 56.32(3) . . ?
Ru4 Ru6 Ru5 55.94(3) . . ?
C602 Ru6 Ru1 83.9(4) . . ?
C601 Ru6 Ru1 146.5(4) . . ?
P2 Ru6 Ru1 114.79(8) . . ?
Ru2 Ru6 Ru1 57.05(3) . . ?
Ru4 Ru6 Ru1 56.04(4) . . ?
Ru5 Ru6 Ru1 83.00(4) . . ?
C21 P1 C11 99.7(5) . . ?
C21 P1 C10 102.9(5) . . ?
C11 P1 C10 105.1(5) . . ?
C21 P1 Ru2 116.8(4) . . ?
C11 P1 Ru2 120.0(4) . . ?
C10 P1 Ru2 110.2(4) . . ?
C31 P2 C41 103.2(5) . . ?
C31 P2 C10 102.3(6) . . ?
C41 P2 C10 102.3(5) . . ?
C31 P2 Ru6 121.4(4) . . ?
C41 P2 Ru6 111.4(4) . . ?
C10 P2 Ru6 114.0(4) . . ?
C1 N1 Ru1 117.1(7) . . ?
C1 N1 Ru2 118.6(8) . . ?
Ru1 N1 Ru2 80.0(3) . . ?
C1 N1 Ru5 117.0(7) . . ?
Ru1 N1 Ru5 125.9(5) . . ?
Ru2 N1 Ru5 76.9(3) . . ?
C1 N1 Ru4 120.5(7) . . ?
Ru1 N1 Ru4 76.7(3) . . ?
Ru2 N1 Ru4 120.8(4) . . ?
Ru5 N1 Ru4 74.7(3) . . ?
C5 N2 C1 120.6(11) . . ?
C5 N2 Ru3 123.5(10) . . ?
C1 N2 Ru3 115.8(7) . . ?
O101 C101 Ru1 171.0(13) . . ?
O102 C102 Ru1 178.2(13) . . ?
O200 C200 Ru4 140.2(13) . . ?
O200 C200 Ru1 137.6(13) . . ?
Ru4 C200 Ru1 82.2(5) . . ?
O202 C202 Ru2 178.0(14) . . ?
O301 C301 Ru3 179.0(18) . . ?
O302 C302 Ru3 176.9(12) . . ?
O303 C303 Ru3 176.9(16) . . ?
O400 C400 Ru5 144.7(13) . . ?
O400 C400 Ru4 132.2(12) . . ?
Ru5 C400 Ru4 82.8(5) . . ?
O401 C401 Ru4 173.3(16) . . ?
O402 C402 Ru4 177.2(17) . . ?
O501 C501 Ru5 176.1(15) . . ?
O502 C502 Ru5 177.1(14) . . ?
O601 C601 Ru6 178.7(16) . . ?
O602 C602 Ru6 178.8(13) . . ?
N1 C1 C2 125.8(12) . . ?
N1 C1 N2 116.2(10) . . ?
C2 C1 N2 118.0(11) . . ?
C1 C2 C3 122.9(16) . . ?
C4 C3 C2 117.5(14) . . ?
C3 C4 C5 121.5(13) . . ?
N2 C5 C4 119.4(14) . . ?
N2 C5 C6 121.7(13) . . ?
C4 C5 C6 118.9(13) . . ?
P2 C10 P1 111.6(6) . . ?
C16 C11 C12 118.3(11) . . ?
C16 C11 P1 125.4(10) . . ?
C12 C11 P1 116.3(9) . . ?
C13 C12 C11 121.7(13) . . ?
C12 C13 C14 120.4(15) . . ?
C15 C14 C13 119.0(13) . . ?
C14 C15 C16 121.1(14) . . ?
C11 C16 C15 119.5(13) . . ?
C22 C21 C26 117.8(12) . . ?
C22 C21 P1 121.8(9) . . ?
C26 C21 P1 120.4(9) . . ?
C21 C22 C23 121.0(13) . . ?
C24 C23 C22 121.1(14) . . ?
C23 C24 C25 118.1(14) . . ?
C26 C25 C24 119.8(14) . . ?
C25 C26 C21 122.2(12) . . ?
C32 C31 C36 118.9(11) . . ?
C32 C31 P2 120.7(9) . . ?
C36 C31 P2 120.3(9) . . ?
C31 C32 C33 120.3(12) . . ?
C34 C33 C32 120.4(14) . . ?
C33 C34 C35 119.6(13) . . ?
C34 C35 C36 121.4(14) . . ?
C35 C36 C31 119.3(13) . . ?
C46 C41 C42 116.9(11) . . ?
C46 C41 P2 120.8(9) . . ?
C42 C41 P2 121.5(10) . . ?
C43 C42 C41 119.9(15) . . ?
C44 C43 C42 121.1(17) . . ?
C45 C44 C43 120.0(15) . . ?
C44 C45 C46 119.1(15) . . ?
C41 C46 C45 122.9(14) . . ?
C92 C91 C96 120.0 . . ?
C93 C92 C91 120.0 . . ?
C92 C93 C94 120.0 . . ?
C95 C94 C93 120.0 . . ?
C96 C95 C94 120.0 . . ?
C95 C96 C91 120.0 . . ?
C95 C96 C97 119.0(16) . . ?
C91 C96 C97 120.7(16) . . ?

loop_
_geom_bond_atom_site_label_1
_geom_bond_atom_site_label_2
_geom_bond_distance
_geom_bond_site_symmetry_2
_geom_bond_publ_flag
Ru1 C102 1.855(14) . ?
Ru1 C101 1.888(15) . ?
Ru1 C200 2.120(14) . ?
Ru1 N1 2.174(9) . ?
Ru1 Ru4 2.7571(16) . ?
Ru1 Ru3 2.7687(16) . ?
Ru1 Ru2 2.7982(14) . ?
Ru1 Ru6 2.9834(15) . ?
Ru2 C202 1.841(14) . ?
Ru2 N1 2.180(9) . ?
Ru2 P1 2.280(3) . ?
Ru2 Ru3 2.7047(15) . ?
Ru2 Ru5 2.7513(14) . ?
Ru2 Ru6 2.8724(15) . ?
Ru3 C302 1.884(16) . ?
Ru3 C301 1.898(17) . ?
Ru3 C303 1.926(17) . ?
Ru3 N2 2.205(11) . ?
Ru4 C402 1.841(16) . ?
Ru4 C401 1.902(17) . ?
Ru4 C200 2.074(15) . ?
Ru4 C400 2.181(16) . ?
Ru4 N1 2.270(10) . ?
Ru4 Ru5 2.7387(15) . ?
Ru4 Ru6 2.8824(15) . ?
Ru5 C502 1.814(17) . ?
Ru5 C501 1.906(16) . ?
Ru5 C400 1.951(13) . ?
Ru5 N1 2.245(10) . ?
Ru5 Ru6 2.9553(14) . ?
Ru6 C602 1.853(14) . ?
Ru6 C601 1.888(16) . ?
Ru6 P2 2.364(3) . ?
P1 C21 1.822(12) . ?
P1 C11 1.824(12) . ?
P1 C10 1.849(11) . ?
P2 C31 1.818(12) . ?
P2 C41 1.822(11) . ?
P2 C10 1.832(11) . ?
N1 C1 1.360(15) . ?
N2 C5 1.372(15) . ?
N2 C1 1.412(16) . ?
C101 O101 1.162(17) . ?
C102 O102 1.159(16) . ?
C200 O200 1.143(15) . ?
C202 O202 1.153(16) . ?
C301 O301 1.128(19) . ?
C302 O302 1.138(16) . ?
C303 O303 1.131(19) . ?
C400 O400 1.158(16) . ?
C401 O401 1.133(18) . ?
C402 O402 1.141(18) . ?
C501 O501 1.123(17) . ?
C502 O502 1.184(19) . ?
C601 O601 1.135(18) . ?
C602 O602 1.158(16) . ?
C1 C2 1.366(17) . ?
C2 C3 1.39(2) . ?
C3 C4 1.38(2) . ?
C4 C5 1.39(2) . ?
C5 C6 1.49(2) . ?
C11 C16 1.374(16) . ?
C11 C12 1.396(18) . ?
C12 C13 1.37(2) . ?
C13 C14 1.37(2) . ?
C14 C15 1.37(2) . ?
C15 C16 1.415(19) . ?
C21 C22 1.372(17) . ?
C21 C26 1.401(17) . ?
C22 C23 1.393(19) . ?
C23 C24 1.39(2) . ?
C24 C25 1.41(2) . ?
C25 C26 1.37(2) . ?
C31 C32 1.377(17) . ?
C31 C36 1.401(18) . ?
C32 C33 1.393(18) . ?
C33 C34 1.36(2) . ?
C34 C35 1.37(2) . ?
C35 C36 1.375(19) . ?
C41 C46 1.381(17) . ?
C41 C42 1.397(17) . ?
C42 C43 1.39(2) . ?
C43 C44 1.37(2) . ?
C44 C45 1.36(2) . ?
C45 C46 1.39(2) . ?
C91 C92 1.3942 . ?
C91 C96 1.3944 . ?
C92 C93 1.3939 . ?
C93 C94 1.3944 . ?
C94 C95 1.3942 . ?
C95 C96 1.3939 . ?
C96 C97 1.466(3) . ?
